data_7057383
loop_
_publ_author_name
'Gamekkanda, Janaka C.'
'Sinha, Abhijeet S.'
'Desper, John'
'\/Dakovi\'c, Marijana'
'Aaker\"oy, Christer B.'

_publ_section_title
;
 Competition between hydrogen bonds and halogen bonds: a structural study
;
_journal_issue 13
_journal_name_full 'New Journal of Chemistry'
_journal_page_first 10539
_journal_paper_doi 10.1039/C8NJ00537K
_journal_volume 42
_journal_year 2018
_chemical_formula_moiety 'C10 H10 I2 O2, C10 H8 N2'
_chemical_formula_sum 'C20 H18 I2 N2 O2'
_chemical_formula_weight 572.16
_space_group_crystal_system monoclinic
_space_group_IT_number 14
_space_group_name_Hall '-P 2ybc'
_space_group_name_H-M_alt 'P 1 21/c 1'
_symmetry_space_group_name_Hall '-P 2ybc'
_symmetry_space_group_name_H-M 'P 1 21/c 1'
_atom_sites_solution_hydrogens mixed
_audit_update_record
;
2018-01-29 deposited with the CCDC.
2018-04-16 downloaded from the CCDC.
;
_cell_angle_alpha 90
_cell_angle_beta 100.451(4)
_cell_angle_gamma 90
_cell_formula_units_Z 4
_cell_length_a 9.5108(4)
_cell_length_b 10.5838(6)
_cell_length_c 22.0298(8)
_cell_measurement_reflns_used 2707
_cell_measurement_temperature 296(2)
_cell_measurement_theta_max 30.1890
_cell_measurement_theta_min 4.7170
_cell_volume 2180.74(18)
_computing_cell_refinement
;
CrysAlisPro, Agilent Technologies, Version 1.171.37.35 
;
_computing_data_collection
;
CrysAlisPro, Agilent Technologies, Version 1.171.37.35
;
_computing_data_reduction
;
CrysAlisPro, Agilent Technologies, Version 1.171.37.35 
;
_computing_molecular_graphics
;
Mercury (Bruno et al., 2002)
;
_computing_publication_material
;
SHELXL-2014/7 (Sheldrick, 2013) and PLATON (Spek, 2003)
;
_computing_structure_refinement
;
SHELXL-2014/7 (Sheldrick, 2014)
;
_computing_structure_solution
;
SHELXS-2014/7 (Sheldrick, 2014)
;
_diffrn_ambient_temperature 296(2)
_diffrn_measured_fraction_theta_full 0.995
_diffrn_measured_fraction_theta_max 0.996
_diffrn_measurement_device 'four-circle diffractometer'
_diffrn_measurement_device_type 'Xcalibur, Sapphire3'
_diffrn_radiation_monochromator graphite
_diffrn_radiation_type MoK\a
_diffrn_radiation_wavelength 0.71073
_diffrn_reflns_av_R_equivalents 0.0258
_diffrn_reflns_av_unetI/netI 0.0354
_diffrn_reflns_limit_h_max 10
_diffrn_reflns_limit_h_min -12
_diffrn_reflns_limit_k_max 13
_diffrn_reflns_limit_k_min -11
_diffrn_reflns_limit_l_max 28
_diffrn_reflns_limit_l_min -21
_diffrn_reflns_number 10597
_diffrn_reflns_theta_full 25.242
_diffrn_reflns_theta_max 26.998
_diffrn_reflns_theta_min 4.358
_diffrn_source 'Enhance (Mo) X-ray Source'
_exptl_absorpt_coefficient_mu 2.899
_exptl_absorpt_correction_T_max 1.00000
_exptl_absorpt_correction_T_min 0.45793
_exptl_absorpt_correction_type multi-scan
_exptl_absorpt_process_details
;
CrysAlisPro, Agilent Technologies,
Version 1.171.37.35 (release 13-08-2014 CrysAlis171 .NET)
(compiled Aug 13 2014,18:06:01)
Empirical absorption correction using spherical harmonics,
 implemented in SCALE3 ABSPACK scaling algorithm.
;
_exptl_crystal_colour 'pale yellow'
_exptl_crystal_density_diffrn 1.743
_exptl_crystal_description block
_exptl_crystal_F_000 1096
_exptl_crystal_size_max 0.59
_exptl_crystal_size_mid 0.55
_exptl_crystal_size_min 0.27
_refine_diff_density_max 2.259
_refine_diff_density_min -1.564
_refine_diff_density_rms 0.116
_refine_ls_extinction_coef 0.0077(5)
_refine_ls_extinction_expression Fc^*^=kFc[1+0.001xFc^2^\l^3^/sin(2\q)]^-1/4^
_refine_ls_extinction_method SHELXL
_refine_ls_goodness_of_fit_ref 1.042
_refine_ls_hydrogen_treatment mixed
_refine_ls_matrix_type full
_refine_ls_number_parameters 244
_refine_ls_number_reflns 4750
_refine_ls_number_restraints 0
_refine_ls_restrained_S_all 1.042
_refine_ls_R_factor_all 0.0756
_refine_ls_R_factor_gt 0.0564
_refine_ls_shift/su_max 0.001
_refine_ls_shift/su_mean 0.000
_refine_ls_structure_factor_coef Fsqd
_refine_ls_weighting_details 'w=1/[\s^2^(Fo^2^)+(0.0694P)^2^+6.4725P] where P=(Fo^2^+2Fc^2^)/3'
_refine_ls_weighting_scheme calc
_refine_ls_wR_factor_gt 0.1418
_refine_ls_wR_factor_ref 0.1540
_reflns_number_gt 3558
_reflns_number_total 4769
_reflns_threshold_expression 'I > 2\s(I)'
_cod_data_source_file c8nj00537k2.cif
_cod_data_source_block D2A3
_cod_depositor_comments 'Adding full bibliography for 7057378--7057386.cif.'
_cod_database_code 7057383
_shelx_space_group_comment
;
The symmetry employed for this shelxl refinement is uniquely defined
by the following loop, which should always be used as a source of
symmetry information in preference to the above space-group names.
They are only intended as comments.
;
_diffrn_measurment_method '\w scan'
_shelxl_version_number 2014-7

loop_
_space_group_symop_operation_xyz
'x, y, z'
'-x, y+1/2, -z+1/2'
'-x, -y, -z'
'x, -y-1/2, z-1/2'

loop_
_atom_site_label
_atom_site_type_symbol
_atom_site_fract_x
_atom_site_fract_y
_atom_site_fract_z
_atom_site_U_iso_or_equiv
_atom_site_adp_type
_atom_site_occupancy
_atom_site_site_symmetry_order
_atom_site_calc_flag
_atom_site_refinement_flags_posn
_atom_site_refinement_flags_adp
I1 I 0.48323(6) 0.20225(5) 0.56388(2) 0.0607(2) Uani 1 1 d . .
I2 I -0.14648(5) 0.29660(5) 0.26726(3) 0.0691(2) Uani 1 1 d . .
O1 O 0.6305(4) 0.3014(5) 0.3448(2) 0.0445(10) Uani 1 1 d . .
O2 O 0.3277(5) 0.3485(5) 0.16713(19) 0.0494(11) Uani 1 1 d . .
N1 N 0.7750(6) 0.4899(5) 0.4217(3) 0.0591(15) Uani 1 1 d . .
N2 N 1.1217(7) 0.9870(5) 0.6045(3) 0.0588(14) Uani 1 1 d . .
C1 C 0.4978(7) 0.2368(6) 0.4761(3) 0.0456(14) Uani 1 1 d . .
C2 C 0.4939(6) 0.2589(6) 0.4229(3) 0.0418(13) Uani 1 1 d . .
C3 C 0.4892(6) 0.2871(5) 0.3567(2) 0.0352(11) Uani 1 1 d . .
C4 C 0.4022(6) 0.4088(5) 0.3390(3) 0.0411(12) Uani 1 1 d . .
H4A H 0.3082 0.3999 0.3498 0.049 Uiso 1 1 calc R U
H4B H 0.4499 0.4795 0.3621 0.049 Uiso 1 1 calc R U
C5 C 0.3865(6) 0.4349(5) 0.2699(3) 0.0394(12) Uani 1 1 d . .
H5A H 0.3277 0.5095 0.2598 0.047 Uiso 1 1 calc R U
H5B H 0.4801 0.4528 0.2603 0.047 Uiso 1 1 calc R U
C6 C 0.3196(6) 0.3251(5) 0.2296(2) 0.0357(11) Uani 1 1 d . .
C7 C 0.4038(6) 0.2055(5) 0.2483(2) 0.0358(11) Uani 1 1 d . .
H7A H 0.4977 0.2135 0.2373 0.043 Uiso 1 1 calc R U
H7B H 0.3556 0.1350 0.2252 0.043 Uiso 1 1 calc R U
C8 C 0.4217(6) 0.1766(5) 0.3176(3) 0.0390(12) Uani 1 1 d . .
H8A H 0.3289 0.1583 0.3279 0.047 Uiso 1 1 calc R U
H8B H 0.4813 0.1023 0.3271 0.047 Uiso 1 1 calc R U
C9 C 0.1685(6) 0.3107(6) 0.2375(3) 0.0419(13) Uani 1 1 d . .
C10 C 0.0489(7) 0.3029(6) 0.2451(3) 0.0517(15) Uani 1 1 d . .
C11 C 0.7647(7) 0.5036(7) 0.4808(4) 0.0611(18) Uani 1 1 d . .
H11 H 0.7101 0.4453 0.4979 0.073 Uiso 1 1 calc R U
C12 C 0.8300(7) 0.5988(6) 0.5179(3) 0.0539(16) Uani 1 1 d . .
H12 H 0.8199 0.6035 0.5590 0.065 Uiso 1 1 calc R U
C13 C 0.9113(6) 0.6880(5) 0.4934(3) 0.0424(13) Uani 1 1 d . .
C14 C 0.9229(7) 0.6731(6) 0.4327(3) 0.0481(14) Uani 1 1 d . .
H14 H 0.9770 0.7297 0.4142 0.058 Uiso 1 1 calc R U
C15 C 0.8539(8) 0.5736(7) 0.3990(3) 0.0575(17) Uani 1 1 d . .
H15 H 0.8638 0.5653 0.3580 0.069 Uiso 1 1 calc R U
C16 C 0.9834(6) 0.7926(5) 0.5320(3) 0.0428(13) Uani 1 1 d . .
C17 C 0.9189(8) 0.8541(7) 0.5749(3) 0.0591(17) Uani 1 1 d . .
H17 H 0.8272 0.8315 0.5800 0.071 Uiso 1 1 calc R U
C18 C 0.9908(9) 0.9488(7) 0.6098(3) 0.0652(19) Uani 1 1 d . .
H18 H 0.9461 0.9886 0.6388 0.078 Uiso 1 1 calc R U
C19 C 1.1812(7) 0.9296(7) 0.5635(4) 0.0586(18) Uani 1 1 d . .
H19 H 1.2729 0.9548 0.5596 0.070 Uiso 1 1 calc R U
C20 C 1.1179(7) 0.8333(6) 0.5251(3) 0.0552(17) Uani 1 1 d . .
H20 H 1.1644 0.7975 0.4956 0.066 Uiso 1 1 calc R U
H2O H 0.267(8) 0.391(7) 0.149(3) 0.05(2) Uiso 1 1 d . .
H1O H 0.674(9) 0.356(9) 0.360(4) 0.08(3) Uiso 1 1 d . .

loop_
_atom_site_aniso_label
_atom_site_aniso_U_11
_atom_site_aniso_U_22
_atom_site_aniso_U_33
_atom_site_aniso_U_23
_atom_site_aniso_U_13
_atom_site_aniso_U_12
I1 0.0771(4) 0.0746(4) 0.0301(2) 0.00628(19) 0.00923(19) -0.0096(2)
I2 0.0375(3) 0.0804(4) 0.0936(4) -0.0034(3) 0.0234(2) -0.0050(2)
O1 0.0309(19) 0.067(3) 0.037(2) -0.004(2) 0.0099(16) -0.009(2)
O2 0.046(2) 0.073(3) 0.030(2) 0.010(2) 0.0100(18) 0.017(2)
N1 0.048(3) 0.051(3) 0.071(4) -0.008(3) -0.009(3) -0.004(3)
N2 0.069(4) 0.049(3) 0.053(3) -0.006(3) -0.003(3) -0.011(3)
C1 0.048(3) 0.061(4) 0.029(3) -0.002(3) 0.008(2) -0.008(3)
C2 0.040(3) 0.050(3) 0.035(3) -0.004(2) 0.008(2) -0.002(3)
C3 0.033(2) 0.046(3) 0.029(3) -0.003(2) 0.010(2) -0.005(2)
C4 0.046(3) 0.038(3) 0.040(3) -0.007(2) 0.010(2) -0.002(3)
C5 0.042(3) 0.037(3) 0.039(3) 0.002(2) 0.008(2) -0.002(2)
C6 0.036(3) 0.047(3) 0.025(2) 0.003(2) 0.008(2) 0.005(2)
C7 0.038(3) 0.039(3) 0.030(3) -0.006(2) 0.006(2) 0.002(2)
C8 0.043(3) 0.036(3) 0.037(3) 0.004(2) 0.007(2) -0.001(2)
C9 0.039(3) 0.049(3) 0.037(3) 0.001(2) 0.006(2) 0.003(3)
C10 0.036(3) 0.065(4) 0.055(4) 0.003(3) 0.010(3) -0.003(3)
C11 0.052(4) 0.056(4) 0.074(5) -0.004(4) 0.007(3) -0.010(3)
C12 0.052(4) 0.055(4) 0.053(4) -0.005(3) 0.006(3) -0.005(3)
C13 0.033(3) 0.042(3) 0.048(3) -0.001(3) -0.002(2) -0.001(2)
C14 0.053(4) 0.051(3) 0.037(3) -0.002(3) -0.001(3) -0.006(3)
C15 0.061(4) 0.059(4) 0.047(4) -0.008(3) -0.005(3) -0.003(3)
C16 0.045(3) 0.041(3) 0.037(3) -0.001(2) -0.004(2) -0.001(3)
C17 0.057(4) 0.066(4) 0.056(4) -0.014(3) 0.016(3) -0.011(3)
C18 0.078(5) 0.071(5) 0.049(4) -0.022(3) 0.018(4) -0.013(4)
C19 0.048(4) 0.052(4) 0.071(5) -0.012(3) 0.002(3) -0.013(3)
C20 0.041(3) 0.053(4) 0.068(4) -0.014(3) 0.002(3) -0.003(3)

loop_
_atom_type_symbol
_atom_type_description
_atom_type_scat_dispersion_real
_atom_type_scat_dispersion_imag
_atom_type_scat_source
C C 0.0033 0.0016 'International Tables Vol C Tables 4.2.6.8 and 6.1.1.4'
H H 0.0000 0.0000 'International Tables Vol C Tables 4.2.6.8 and 6.1.1.4'
N N 0.0061 0.0033 'International Tables Vol C Tables 4.2.6.8 and 6.1.1.4'
O O 0.0106 0.0060 'International Tables Vol C Tables 4.2.6.8 and 6.1.1.4'
I I -0.4742 1.8119 'International Tables Vol C Tables 4.2.6.8 and 6.1.1.4'

loop_
_geom_angle_atom_site_label_1
_geom_angle_atom_site_label_2
_geom_angle_atom_site_label_3
_geom_angle
_geom_angle_site_symmetry_3
C1 I1 O2 154.6(2) 4_566
C10 I2 O1 159.0(2) 1_455
C3 O1 H1O 118(7) .
C6 O2 H2O 116(5) .
C15 N1 C11 116.4(6) .
C19 N2 C18 116.7(6) .
C2 C1 I1 174.3(6) .
C1 C2 C3 179.7(7) .
O1 C3 C2 110.1(4) .
O1 C3 C8 107.0(4) .
C2 C3 C8 109.6(5) .
O1 C3 C4 110.2(4) .
C2 C3 C4 109.6(5) .
C8 C3 C4 110.3(4) .
C5 C4 C3 110.7(4) .
C5 C4 H4A 109.5 .
C3 C4 H4A 109.5 .
C5 C4 H4B 109.5 .
C3 C4 H4B 109.5 .
H4A C4 H4B 108.1 .
C6 C5 C4 113.3(4) .
C6 C5 H5A 108.9 .
C4 C5 H5A 108.9 .
C6 C5 H5B 108.9 .
C4 C5 H5B 108.9 .
H5A C5 H5B 107.7 .
O2 C6 C9 110.8(4) .
O2 C6 C7 106.9(4) .
C9 C6 C7 110.9(5) .
O2 C6 C5 110.0(5) .
C9 C6 C5 108.6(5) .
C7 C6 C5 109.5(4) .
C6 C7 C8 113.2(4) .
C6 C7 H7A 108.9 .
C8 C7 H7A 108.9 .
C6 C7 H7B 108.9 .
C8 C7 H7B 108.9 .
H7A C7 H7B 107.8 .
C3 C8 C7 111.7(4) .
C3 C8 H8A 109.3 .
C7 C8 H8A 109.3 .
C3 C8 H8B 109.3 .
C7 C8 H8B 109.3 .
H8A C8 H8B 108.0 .
C10 C9 C6 177.6(7) .
C9 C10 I2 173.9(6) .
N1 C11 C12 123.9(7) .
N1 C11 H11 118.1 .
C12 C11 H11 118.1 .
C11 C12 C13 119.4(7) .
C11 C12 H12 120.3 .
C13 C12 H12 120.3 .
C14 C13 C12 116.7(6) .
C14 C13 C16 122.3(6) .
C12 C13 C16 121.0(6) .
C13 C14 C15 119.7(6) .
C13 C14 H14 120.2 .
C15 C14 H14 120.2 .
N1 C15 C14 123.9(7) .
N1 C15 H15 118.0 .
C14 C15 H15 118.0 .
C17 C16 C20 117.6(6) .
C17 C16 C13 121.8(6) .
C20 C16 C13 120.6(6) .
C18 C17 C16 119.4(7) .
C18 C17 H17 120.3 .
C16 C17 H17 120.3 .
N2 C18 C17 123.5(7) .
N2 C18 H18 118.3 .
C17 C18 H18 118.3 .
N2 C19 C20 124.8(7) .
N2 C19 H19 117.6 .
C20 C19 H19 117.6 .
C16 C20 C19 117.9(7) .
C16 C20 H20 121.0 .
C19 C20 H20 121.0 .

loop_
_geom_bond_atom_site_label_1
_geom_bond_atom_site_label_2
_geom_bond_distance
_geom_bond_site_symmetry_2
I1 C1 1.998(6) .
I1 O2 2.978(4) 4_566
I2 C10 2.006(6) .
I2 O1 2.955(4) 1_455
O1 C3 1.423(6) .
O1 H1O 0.75(9) .
O2 C6 1.414(6) .
O2 H2O 0.79(7) .
N1 C15 1.316(10) .
N1 C11 1.332(10) .
N2 C19 1.302(9) .
N2 C18 1.334(9) .
C1 C2 1.188(8) .
C2 C3 1.481(8) .
C3 C8 1.523(7) .
C3 C4 1.542(8) .
C4 C5 1.529(8) .
C4 H4A 0.9700 .
C4 H4B 0.9700 .
C5 C6 1.529(8) .
C5 H5A 0.9700 .
C5 H5B 0.9700 .
C6 C9 1.486(8) .
C6 C7 1.515(7) .
C7 C8 1.538(7) .
C7 H7A 0.9700 .
C7 H7B 0.9700 .
C8 H8A 0.9700 .
C8 H8B 0.9700 .
C9 C10 1.183(8) .
C11 C12 1.372(9) .
C11 H11 0.9300 .
C12 C13 1.390(9) .
C12 H12 0.9300 .
C13 C14 1.371(9) .
C13 C16 1.486(8) .
C14 C15 1.383(9) .
C14 H14 0.9300 .
C15 H15 0.9300 .
C16 C17 1.380(9) .
C16 C20 1.384(9) .
C17 C18 1.369(10) .
C17 H17 0.9300 .
C18 H18 0.9300 .
C19 C20 1.390(9) .
C19 H19 0.9300 .
C20 H20 0.9300 .

loop_
_geom_hbond_atom_site_label_D
_geom_hbond_atom_site_label_H
_geom_hbond_atom_site_label_A
_geom_hbond_distance_DH
_geom_hbond_distance_HA
_geom_hbond_distance_DA
_geom_hbond_angle_DHA
_geom_hbond_site_symmetry_A
C19 H19 I1 0.93 3.29 4.071(7) 143.2 1_665
O2 H2O N2 0.79(7) 2.01(7) 2.791(7) 174(7) 4_475
O1 H1O N1 0.75(9) 2.08(9) 2.810(7) 165(9) .

loop_
_geom_torsion_atom_site_label_1
_geom_torsion_atom_site_label_2
_geom_torsion_atom_site_label_3
_geom_torsion_atom_site_label_4
_geom_torsion
O1 C3 C4 C5 62.8(6)
C2 C3 C4 C5 -175.9(5)
C8 C3 C4 C5 -55.1(6)
C3 C4 C5 C6 56.0(6)
C4 C5 C6 O2 -171.5(4)
C4 C5 C6 C9 67.0(6)
C4 C5 C6 C7 -54.3(6)
O2 C6 C7 C8 172.5(4)
C9 C6 C7 C8 -66.5(6)
C5 C6 C7 C8 53.4(6)
O1 C3 C8 C7 -65.0(6)
C2 C3 C8 C7 175.6(5)
C4 C3 C8 C7 54.8(6)
C6 C7 C8 C3 -55.4(6)
C15 N1 C11 C12 0.4(11)
N1 C11 C12 C13 0.6(11)
C11 C12 C13 C14 -1.1(9)
C11 C12 C13 C16 179.9(6)
C12 C13 C14 C15 0.7(9)
C16 C13 C14 C15 179.7(6)
C11 N1 C15 C14 -0.8(10)
C13 C14 C15 N1 0.3(11)
C14 C13 C16 C17 141.9(7)
C12 C13 C16 C17 -39.1(9)
C14 C13 C16 C20 -36.8(9)
C12 C13 C16 C20 142.2(7)
C20 C16 C17 C18 -2.1(10)
C13 C16 C17 C18 179.2(6)
C19 N2 C18 C17 0.1(12)
C16 C17 C18 N2 0.7(12)
C18 N2 C19 C20 0.6(11)
C17 C16 C20 C19 2.7(10)
C13 C16 C20 C19 -178.6(6)
N2 C19 C20 C16 -2.1(11)
